data_4113081
loop_
_publ_author_name
'Rajendra Rathore'
'Sameh H. Abdelwahed'
'Ilia A. Guzei'

_publ_section_title
;
 Synthesis of a Calix[4]arene Derivative for Isolation of a Stable Cation
 Radical Salt for Use as a Colorimetric Sensor of Nitric Oxide
;
_journal_name_full 'Journal of the American Chemical Society'
_journal_page_first 13582
_journal_page_last 13583
_journal_paper_doi 10.1021/ja0454900
_journal_volume 126
_journal_year 2004
_chemical_formula_sum 'C77 H90 Cl2 O12'
_chemical_formula_weight 1278.39
_chemical_name_systematic
; 
 ? 
;
_space_group_IT_number 2
_symmetry_cell_setting triclinic
_symmetry_space_group_name_Hall '-P 1'
_symmetry_space_group_name_H-M 'P -1'
_atom_sites_solution_hydrogens geom
_atom_sites_solution_primary direct
_atom_sites_solution_secondary difmap
_audit_creation_method SHELXL-97
_cell_angle_alpha 94.4670(10)
_cell_angle_beta 92.1880(10)
_cell_angle_gamma 107.8300(10)
_cell_formula_units_Z 2
_cell_length_a 12.8595(7)
_cell_length_b 16.9450(10)
_cell_length_c 17.3999(10)
_cell_measurement_temperature 173(2)
_cell_volume 3590.7(4)
_computing_cell_refinement 'Bruker SMART'
_computing_data_collection 'Bruker SMART'
_computing_data_reduction 'Bruker SAINT'
_computing_molecular_graphics 'Bruker SHELXTL'
_computing_publication_material 'Bruker SHELXTL'
_computing_structure_refinement 'SHELXL-97 (Sheldrick, 1997)'
_computing_structure_solution 'SHELXS-97 (Sheldrick, 1990)'
_diffrn_ambient_temperature 173(2)
_diffrn_measured_fraction_theta_full 0.996
_diffrn_measured_fraction_theta_max 0.996
_diffrn_measurement_device_type 'CCD area detector'
_diffrn_measurement_method 'phi and omega scans'
_diffrn_radiation_monochromator graphite
_diffrn_radiation_source 'fine-focus sealed tube'
_diffrn_radiation_type MoK\a
_diffrn_radiation_wavelength 0.71073
_diffrn_reflns_av_R_equivalents 0.0299
_diffrn_reflns_av_sigmaI/netI 0.0478
_diffrn_reflns_limit_h_max 15
_diffrn_reflns_limit_h_min -15
_diffrn_reflns_limit_k_max 20
_diffrn_reflns_limit_k_min -20
_diffrn_reflns_limit_l_max 20
_diffrn_reflns_limit_l_min -20
_diffrn_reflns_number 26830
_diffrn_reflns_theta_full 25.00
_diffrn_reflns_theta_max 25.00
_diffrn_reflns_theta_min 2.10
_exptl_absorpt_coefficient_mu 0.150
_exptl_absorpt_correction_T_max 0.9621
_exptl_absorpt_correction_T_min 0.9425
_exptl_absorpt_correction_type none
_exptl_crystal_density_diffrn 1.182
_exptl_crystal_density_meas 0
_exptl_crystal_F_000 1364
_exptl_crystal_size_max 0.40
_exptl_crystal_size_mid 0.30
_exptl_crystal_size_min 0.26
_refine_diff_density_max 0.700
_refine_diff_density_min -0.248
_refine_diff_density_rms 0.040
_refine_ls_extinction_method none
_refine_ls_goodness_of_fit_ref 1.025
_refine_ls_hydrogen_treatment mixed
_refine_ls_matrix_type full
_refine_ls_number_parameters 809
_refine_ls_number_reflns 12608
_refine_ls_number_restraints 0
_refine_ls_restrained_S_all 1.025
_refine_ls_R_factor_all 0.0866
_refine_ls_R_factor_gt 0.0586
_refine_ls_shift/su_max 0.000
_refine_ls_shift/su_mean 0.000
_refine_ls_structure_factor_coef Fsqd
_refine_ls_weighting_details 'calc w=1/[\s^2^(Fo^2^)+(0.0775P)^2^+0.8051P] where P=(Fo^2^+2Fc^2^)/3'
_refine_ls_weighting_scheme calc
_refine_ls_wR_factor_gt 0.1454
_refine_ls_wR_factor_ref 0.1565
_reflns_number_gt 8669
_reflns_number_total 12608
_reflns_threshold_expression >2sigma(I)
_cod_data_source_file ja0454900si20040727_115711.cif
_cod_data_source_block rathf
_cod_database_code 4113081

loop_
_symmetry_equiv_pos_as_xyz
'x, y, z'
'-x, -y, -z'

loop_
_atom_site_label
_atom_site_type_symbol
_atom_site_fract_x
_atom_site_fract_y
_atom_site_fract_z
_atom_site_U_iso_or_equiv
_atom_site_adp_type
_atom_site_occupancy
_atom_site_symmetry_multiplicity
_atom_site_calc_flag
_atom_site_refinement_flags
O1 O 0.08000(12) 0.21608(9) 0.61838(8) 0.0373(4) Uani 1 1 d .
O2 O 0.12864(17) 0.08039(13) 0.93734(10) 0.0683(6) Uani 1 1 d .
O3 O 0.55387(16) 0.27790(13) 1.01597(11) 0.0610(5) Uani 1 1 d .
O4 O 0.32416(13) 0.05234(9) 0.64052(8) 0.0402(4) Uani 1 1 d .
O5 O 0.19365(14) 0.00458(10) 0.29636(9) 0.0463(4) Uani 1 1 d .
O6 O -0.04294(14) 0.22696(11) 0.28602(10) 0.0509(4) Uani 1 1 d .
O7 O 0.50253(11) 0.27486(9) 0.48853(8) 0.0345(4) Uani 1 1 d .
O8 O 0.82589(12) 0.31936(10) 0.77024(9) 0.0446(4) Uani 1 1 d .
O9 O 0.56421(15) 0.07995(11) 0.93803(9) 0.0527(5) Uani 1 1 d .
O10 O 0.42089(12) 0.40176(9) 0.73012(8) 0.0353(4) Uani 1 1 d .
O11 O 0.23907(15) 0.32924(11) 0.22843(9) 0.0527(5) Uani 1 1 d .
O12 O 0.16473(13) 0.51767(9) 0.48166(9) 0.0422(4) Uani 1 1 d .
C1 C 0.18877(18) 0.36589(14) 0.71284(13) 0.0371(5) Uani 1 1 d .
H1A H 0.2167 0.4080 0.7576 0.045 Uiso 1 1 calc R
H1B H 0.1140 0.3659 0.6970 0.045 Uiso 1 1 calc R
C2 C 0.26233(17) 0.38939(12) 0.64667(12) 0.0319(5) Uani 1 1 d .
C3 C 0.37453(17) 0.40135(12) 0.65661(12) 0.0297(5) Uani 1 1 d .
C4 C 0.44069(16) 0.41014(12) 0.59411(12) 0.0295(5) Uani 1 1 d .
C5 C 0.39292(17) 0.41339(12) 0.52194(12) 0.0298(5) Uani 1 1 d .
H5 H 0.4369 0.4200 0.4788 0.036 Uiso 1 1 calc R
C6 C 0.28280(17) 0.40734(12) 0.51053(12) 0.0297(5) Uani 1 1 d .
C7 C 0.21838(17) 0.39398(12) 0.57358(12) 0.0323(5) Uani 1 1 d .
H7 H 0.1426 0.3879 0.5665 0.039 Uiso 1 1 calc R
C8 C 0.4603(2) 0.48359(14) 0.76989(13) 0.0440(6) Uani 1 1 d .
H8A H 0.3992 0.5073 0.7753 0.053 Uiso 1 1 calc R
H8B H 0.5162 0.5204 0.7400 0.053 Uiso 1 1 calc R
C9 C 0.5094(2) 0.47863(16) 0.84802(15) 0.0541(7) Uani 1 1 d .
H9A H 0.5705 0.4551 0.8419 0.065 Uiso 1 1 calc R
H9B H 0.4535 0.4404 0.8768 0.065 Uiso 1 1 calc R
C10 C 0.5517(3) 0.56320(19) 0.89454(16) 0.0693(9) Uani 1 1 d .
H10A H 0.6128 0.5993 0.8692 0.104 Uiso 1 1 calc R
H10B H 0.5767 0.5562 0.9467 0.104 Uiso 1 1 calc R
H10C H 0.4927 0.5885 0.8976 0.104 Uiso 1 1 calc R
C11 C 0.23775(16) 0.41372(13) 0.43171(13) 0.0317(5) Uani 1 1 d .
C12 C 0.18133(17) 0.47036(13) 0.41810(13) 0.0343(5) Uani 1 1 d .
C13 C 0.1498(2) 0.47972(15) 0.34305(14) 0.0457(6) Uani 1 1 d .
H13 H 0.1128 0.5193 0.3346 0.055 Uiso 1 1 calc R
C14 C 0.1709(2) 0.43292(17) 0.28018(15) 0.0498(6) Uani 1 1 d .
C15 C 0.22473(19) 0.37519(14) 0.29356(13) 0.0403(6) Uani 1 1 d .
C16 C 0.25810(17) 0.36624(13) 0.36801(13) 0.0349(5) Uani 1 1 d .
H16 H 0.2957 0.3270 0.3761 0.042 Uiso 1 1 calc R
C17 C 0.1173(2) 0.58131(16) 0.46850(17) 0.0549(7) Uani 1 1 d .
H17A H 0.1627 0.6199 0.4349 0.082 Uiso 1 1 calc R
H17B H 0.1129 0.6117 0.5179 0.082 Uiso 1 1 calc R
H17C H 0.0436 0.5563 0.4436 0.082 Uiso 1 1 calc R
C18 C 0.1372(3) 0.4434(2) 0.19867(17) 0.0880(11) Uani 1 1 d .
H18A H 0.2025 0.4704 0.1717 0.132 Uiso 1 1 calc R
H18B H 0.0886 0.4781 0.1997 0.132 Uiso 1 1 calc R
H18C H 0.0988 0.3887 0.1715 0.132 Uiso 1 1 calc R
C19 C 0.2968(2) 0.27147(16) 0.23636(15) 0.0519(7) Uani 1 1 d .
H19A H 0.3727 0.3011 0.2550 0.078 Uiso 1 1 calc R
H19B H 0.2958 0.2406 0.1862 0.078 Uiso 1 1 calc R
H19C H 0.2621 0.2325 0.2735 0.078 Uiso 1 1 calc R
C20 C 0.55946(17) 0.41286(13) 0.60428(13) 0.0323(5) Uani 1 1 d .
H20A H 0.5968 0.4311 0.5571 0.039 Uiso 1 1 calc R
H20B H 0.5962 0.4542 0.6480 0.039 Uiso 1 1 calc R
C21 C 0.57010(16) 0.32874(13) 0.61953(12) 0.0293(5) Uani 1 1 d .
C22 C 0.53286(16) 0.26121(13) 0.56291(12) 0.0293(5) Uani 1 1 d .
C23 C 0.52365(17) 0.18028(13) 0.57923(12) 0.0307(5) Uani 1 1 d .
C24 C 0.56352(17) 0.16943(13) 0.65140(12) 0.0310(5) Uani 1 1 d .
H24 H 0.5584 0.1147 0.6634 0.037 Uiso 1 1 calc R
C25 C 0.61047(16) 0.23525(13) 0.70669(12) 0.0308(5) Uani 1 1 d .
C26 C 0.61115(16) 0.31468(13) 0.69039(12) 0.0310(5) Uani 1 1 d .
H26 H 0.6404 0.3602 0.7286 0.037 Uiso 1 1 calc R
C27 C 0.5958(2) 0.30212(16) 0.44342(13) 0.0434(6) Uani 1 1 d .
H27A H 0.6319 0.2583 0.4375 0.052 Uiso 1 1 calc R
H27B H 0.6492 0.3529 0.4702 0.052 Uiso 1 1 calc R
C28 C 0.5609(2) 0.32029(19) 0.36550(15) 0.0570(7) Uani 1 1 d .
H28A H 0.5189 0.3603 0.3718 0.068 Uiso 1 1 calc R
H28B H 0.5123 0.2683 0.3373 0.068 Uiso 1 1 calc R
C29 C 0.6592(3) 0.3566(2) 0.31854(17) 0.0724(9) Uani 1 1 d .
H29A H 0.7037 0.4107 0.3439 0.109 Uiso 1 1 calc R
H29B H 0.6336 0.3637 0.2665 0.109 Uiso 1 1 calc R
H29C H 0.7033 0.3186 0.3150 0.109 Uiso 1 1 calc R
C30 C 0.65465(18) 0.21941(13) 0.78293(12) 0.0328(5) Uani 1 1 d .
C31 C 0.76132(18) 0.26041(15) 0.81300(13) 0.0388(5) Uani 1 1 d .
C32 C 0.7985(2) 0.24047(16) 0.88294(14) 0.0464(6) Uani 1 1 d .
H32 H 0.8710 0.2694 0.9031 0.056 Uiso 1 1 calc R
C33 C 0.7319(2) 0.17925(17) 0.92390(14) 0.0473(6) Uani 1 1 d .
C34 C 0.6257(2) 0.13805(15) 0.89361(13) 0.0415(6) Uani 1 1 d .
C35 C 0.58828(19) 0.15755(14) 0.82396(12) 0.0365(5) Uani 1 1 d .
H35 H 0.5159 0.1282 0.8037 0.044 Uiso 1 1 calc R
C36 C 0.93468(19) 0.35989(17) 0.80050(16) 0.0534(7) Uani 1 1 d .
H36A H 0.9337 0.3890 0.8512 0.080 Uiso 1 1 calc R
H36B H 0.9726 0.4002 0.7654 0.080 Uiso 1 1 calc R
H36C H 0.9730 0.3186 0.8058 0.080 Uiso 1 1 calc R
C37 C 0.7723(2) 0.1590(2) 1.00030(16) 0.0711(9) Uani 1 1 d .
H37A H 0.7257 0.1689 1.0408 0.107 Uiso 1 1 calc R
H37B H 0.8479 0.1944 1.0132 0.107 Uiso 1 1 calc R
H37C H 0.7697 0.1004 0.9965 0.107 Uiso 1 1 calc R
C38 C 0.4569(2) 0.03280(16) 0.90796(15) 0.0509(7) Uani 1 1 d .
H38A H 0.4147 0.0706 0.8976 0.076 Uiso 1 1 calc R
H38B H 0.4208 -0.0048 0.9457 0.076 Uiso 1 1 calc R
H38C H 0.4614 0.0002 0.8599 0.076 Uiso 1 1 calc R
C39 C 0.46827(17) 0.10663(13) 0.52098(13) 0.0343(5) Uani 1 1 d .
H39A H 0.4813 0.0560 0.5384 0.041 Uiso 1 1 calc R
H39B H 0.5008 0.1166 0.4706 0.041 Uiso 1 1 calc R
C40 C 0.34603(18) 0.09231(12) 0.51085(12) 0.0320(5) Uani 1 1 d .
C41 C 0.27959(18) 0.07140(12) 0.57292(12) 0.0320(5) Uani 1 1 d .
C42 C 0.17138(18) 0.07077(12) 0.56975(12) 0.0323(5) Uani 1 1 d .
C43 C 0.12692(18) 0.08390(12) 0.49962(12) 0.0324(5) Uani 1 1 d .
H43 H 0.0526 0.0829 0.4959 0.039 Uiso 1 1 calc R
C44 C 0.18727(17) 0.09849(12) 0.43457(12) 0.0313(5) Uani 1 1 d .
C45 C 0.29775(17) 0.10452(12) 0.44204(12) 0.0312(5) Uani 1 1 d .
H45 H 0.3410 0.1173 0.3989 0.037 Uiso 1 1 calc R
C46 C 0.3091(3) -0.03474(16) 0.63910(16) 0.0590(7) Uani 1 1 d .
H46A H 0.3496 -0.0521 0.5972 0.071 Uiso 1 1 calc R
H46B H 0.2304 -0.0664 0.6292 0.071 Uiso 1 1 calc R
C47 C 0.3499(3) -0.0522(2) 0.71440(19) 0.0800(10) Uani 1 1 d .
H47A H 0.4277 -0.0182 0.7240 0.096 Uiso 1 1 calc R
H47B H 0.3086 -0.0340 0.7554 0.096 Uiso 1 1 calc R
C48 C 0.3416(3) -0.13908(19) 0.7214(2) 0.0836(10) Uani 1 1 d .
H48A H 0.2643 -0.1728 0.7177 0.125 Uiso 1 1 calc R
H48B H 0.3757 -0.1439 0.7714 0.125 Uiso 1 1 calc R
H48C H 0.3792 -0.1589 0.6797 0.125 Uiso 1 1 calc R
C49 C 0.13310(17) 0.10860(13) 0.36070(12) 0.0324(5) Uani 1 1 d .
C50 C 0.13474(18) 0.05989(13) 0.29200(12) 0.0361(5) Uani 1 1 d .
C51 C 0.0755(2) 0.06621(15) 0.22607(13) 0.0453(6) Uani 1 1 d .
H51 H 0.0760 0.0319 0.1803 0.054 Uiso 1 1 calc R
C52 C 0.0150(2) 0.12164(16) 0.22504(13) 0.0452(6) Uani 1 1 d .
C53 C 0.01547(19) 0.17135(14) 0.29192(13) 0.0388(5) Uani 1 1 d .
C54 C 0.07289(17) 0.16425(13) 0.35894(13) 0.0344(5) Uani 1 1 d .
H54 H 0.0710 0.1982 0.4047 0.041 Uiso 1 1 calc R
C55 C 0.1916(3) -0.04965(18) 0.22928(15) 0.0614(8) Uani 1 1 d .
H55A H 0.1157 -0.0823 0.2134 0.092 Uiso 1 1 calc R
H55B H 0.2335 -0.0873 0.2408 0.092 Uiso 1 1 calc R
H55C H 0.2241 -0.0167 0.1874 0.092 Uiso 1 1 calc R
C56 C -0.0505(3) 0.1276(2) 0.15270(16) 0.0765(10) Uani 1 1 d .
H56A H -0.0167 0.1813 0.1323 0.115 Uiso 1 1 calc R
H56B H -0.1256 0.1233 0.1652 0.115 Uiso 1 1 calc R
H56C H -0.0516 0.0823 0.1138 0.115 Uiso 1 1 calc R
C57 C -0.0521(2) 0.27523(16) 0.35373(15) 0.0496(6) Uani 1 1 d .
H57A H -0.0939 0.2387 0.3903 0.074 Uiso 1 1 calc R
H57B H -0.0900 0.3151 0.3406 0.074 Uiso 1 1 calc R
H57C H 0.0211 0.3055 0.3773 0.074 Uiso 1 1 calc R
C58 C 0.10499(18) 0.05803(13) 0.64059(12) 0.0363(5) Uani 1 1 d .
H58A H 0.0271 0.0487 0.6247 0.044 Uiso 1 1 calc R
H58B H 0.1103 0.0075 0.6632 0.044 Uiso 1 1 calc R
C59 C 0.14313(17) 0.13144(13) 0.70154(12) 0.0335(5) Uani 1 1 d .
C60 C 0.13531(17) 0.20914(14) 0.68621(12) 0.0329(5) Uani 1 1 d .
C61 C 0.18397(17) 0.28071(13) 0.73653(12) 0.0330(5) Uani 1 1 d .
C62 C 0.23378(18) 0.27139(14) 0.80601(12) 0.0350(5) Uani 1 1 d .
H62 H 0.2677 0.3193 0.8408 0.042 Uiso 1 1 calc R
C63 C 0.23547(18) 0.19395(14) 0.82624(12) 0.0356(5) Uani 1 1 d .
C64 C 0.19214(18) 0.12517(14) 0.77270(12) 0.0358(5) Uani 1 1 d .
H64 H 0.1960 0.0724 0.7849 0.043 Uiso 1 1 calc R
C65 C -0.03445(19) 0.19743(16) 0.62618(14) 0.0460(6) Uani 1 1 d .
H65A H -0.0484 0.2378 0.6655 0.055 Uiso 1 1 calc R
H65B H -0.0647 0.1409 0.6431 0.055 Uiso 1 1 calc R
C66 C -0.0884(2) 0.20220(18) 0.54924(15) 0.0521(7) Uani 1 1 d .
H66A H -0.0714 0.1633 0.5100 0.062 Uiso 1 1 calc R
H66B H -0.0586 0.2592 0.5334 0.062 Uiso 1 1 calc R
C67 C -0.2106(2) 0.1806(2) 0.55253(18) 0.0686(8) Uani 1 1 d .
H67A H -0.2405 0.1238 0.5672 0.103 Uiso 1 1 calc R
H67B H -0.2433 0.1845 0.5017 0.103 Uiso 1 1 calc R
H67C H -0.2277 0.2196 0.5908 0.103 Uiso 1 1 calc R
C68 C 0.2883(2) 0.18749(15) 0.90240(13) 0.0401(6) Uani 1 1 d .
C69 C 0.2347(2) 0.13226(17) 0.95420(14) 0.0489(6) Uani 1 1 d .
C70 C 0.2889(3) 0.12746(18) 1.02378(14) 0.0568(7) Uani 1 1 d .
H70 H 0.2510 0.0899 1.0586 0.068 Uiso 1 1 calc R
C71 C 0.3950(3) 0.17518(18) 1.04362(14) 0.0547(7) Uani 1 1 d .
C72 C 0.4479(2) 0.23224(17) 0.99281(14) 0.0488(6) Uani 1 1 d .
C73 C 0.3946(2) 0.23756(15) 0.92378(13) 0.0430(6) Uani 1 1 d .
H73 H 0.4319 0.2766 0.8899 0.052 Uiso 1 1 calc R
C74 C 0.0451(3) 0.1177(3) 0.9438(2) 0.1277(18) Uani 1 1 d .
H74A H 0.0648 0.1613 0.9871 0.192 Uiso 1 1 calc R
H74B H -0.0237 0.0755 0.9529 0.192 Uiso 1 1 calc R
H74C H 0.0360 0.1424 0.8959 0.192 Uiso 1 1 calc R
C75 C 0.4556(3) 0.1664(2) 1.11730(16) 0.0736(9) Uani 1 1 d .
H75A H 0.4062 0.1255 1.1469 0.110 Uiso 1 1 calc R
H75B H 0.4814 0.2204 1.1483 0.110 Uiso 1 1 calc R
H75C H 0.5184 0.1478 1.1044 0.110 Uiso 1 1 calc R
C76 C 0.6103(2) 0.3378(2) 0.96777(17) 0.0654(8) Uani 1 1 d .
H76A H 0.6104 0.3108 0.9159 0.098 Uiso 1 1 calc R
H76B H 0.6859 0.3637 0.9891 0.098 Uiso 1 1 calc R
H76C H 0.5738 0.3806 0.9649 0.098 Uiso 1 1 calc R

loop_
_atom_site_aniso_label
_atom_site_aniso_U_11
_atom_site_aniso_U_22
_atom_site_aniso_U_33
_atom_site_aniso_U_23
_atom_site_aniso_U_13
_atom_site_aniso_U_12
O1 0.0332(9) 0.0444(9) 0.0339(8) 0.0106(7) 0.0011(7) 0.0098(7)
O2 0.0617(13) 0.0918(15) 0.0478(11) 0.0176(11) 0.0113(10) 0.0151(12)
O3 0.0637(13) 0.0749(13) 0.0486(11) -0.0061(10) -0.0152(10) 0.0329(11)
O4 0.0463(10) 0.0408(9) 0.0342(9) 0.0100(7) -0.0007(7) 0.0137(7)
O5 0.0618(11) 0.0458(10) 0.0367(9) -0.0001(7) 0.0004(8) 0.0258(9)
O6 0.0625(12) 0.0544(11) 0.0432(10) 0.0061(8) -0.0053(8) 0.0296(9)
O7 0.0327(8) 0.0418(9) 0.0310(8) 0.0097(7) 0.0002(6) 0.0132(7)
O8 0.0311(9) 0.0578(10) 0.0437(9) 0.0133(8) 0.0014(7) 0.0101(8)
O9 0.0603(12) 0.0610(11) 0.0396(10) 0.0240(9) 0.0038(8) 0.0181(9)
O10 0.0396(9) 0.0322(8) 0.0339(8) 0.0049(6) -0.0007(7) 0.0108(7)
O11 0.0621(12) 0.0614(11) 0.0390(10) -0.0002(8) 0.0002(8) 0.0273(9)
O12 0.0461(10) 0.0406(9) 0.0465(10) 0.0039(7) -0.0023(7) 0.0238(8)
C1 0.0372(13) 0.0391(13) 0.0375(13) 0.0057(10) 0.0057(10) 0.0147(10)
C2 0.0328(12) 0.0268(11) 0.0384(12) 0.0066(9) 0.0054(10) 0.0116(9)
C3 0.0344(12) 0.0233(11) 0.0334(12) 0.0058(9) 0.0008(9) 0.0113(9)
C4 0.0284(11) 0.0228(10) 0.0367(12) 0.0065(9) 0.0014(9) 0.0060(9)
C5 0.0320(12) 0.0239(11) 0.0358(12) 0.0088(9) 0.0074(9) 0.0100(9)
C6 0.0292(11) 0.0226(10) 0.0379(12) 0.0076(9) 0.0010(9) 0.0080(9)
C7 0.0276(11) 0.0299(11) 0.0423(13) 0.0090(10) 0.0040(10) 0.0118(9)
C8 0.0491(15) 0.0394(13) 0.0425(14) -0.0014(11) 0.0018(11) 0.0135(11)
C9 0.0597(17) 0.0555(16) 0.0420(15) 0.0007(12) -0.0041(12) 0.0119(13)
C10 0.081(2) 0.0675(19) 0.0468(17) -0.0067(14) 0.0002(15) 0.0083(17)
C11 0.0247(11) 0.0281(11) 0.0395(13) 0.0077(9) 0.0006(9) 0.0031(9)
C12 0.0278(12) 0.0333(12) 0.0418(13) 0.0065(10) -0.0009(10) 0.0092(10)
C13 0.0450(15) 0.0474(15) 0.0490(15) 0.0065(12) -0.0102(11) 0.0217(12)
C14 0.0525(16) 0.0557(16) 0.0436(15) 0.0076(12) -0.0077(12) 0.0210(13)
C15 0.0376(13) 0.0436(14) 0.0376(13) 0.0015(11) 0.0002(10) 0.0104(11)
C16 0.0280(12) 0.0326(12) 0.0432(13) 0.0089(10) 0.0035(10) 0.0069(9)
C17 0.0603(17) 0.0463(15) 0.0674(18) 0.0035(13) -0.0029(14) 0.0315(13)
C18 0.121(3) 0.121(3) 0.0473(18) 0.0040(18) -0.0172(18) 0.078(3)
C19 0.0586(17) 0.0494(15) 0.0491(16) 0.0025(12) 0.0128(13) 0.0181(13)
C20 0.0291(12) 0.0308(11) 0.0362(12) 0.0083(9) 0.0019(9) 0.0070(9)
C21 0.0220(11) 0.0321(11) 0.0340(12) 0.0086(9) 0.0031(9) 0.0071(9)
C22 0.0248(11) 0.0380(12) 0.0281(11) 0.0074(9) 0.0004(9) 0.0133(9)
C23 0.0308(12) 0.0338(12) 0.0311(12) 0.0046(9) 0.0039(9) 0.0146(10)
C24 0.0314(12) 0.0300(11) 0.0342(12) 0.0069(9) 0.0035(9) 0.0124(9)
C25 0.0270(11) 0.0387(12) 0.0301(11) 0.0084(10) 0.0042(9) 0.0136(10)
C26 0.0279(11) 0.0337(12) 0.0315(12) 0.0026(9) 0.0012(9) 0.0097(9)
C27 0.0451(14) 0.0550(15) 0.0367(13) 0.0131(11) 0.0092(11) 0.0222(12)
C28 0.0699(19) 0.0760(19) 0.0444(15) 0.0235(14) 0.0171(13) 0.0451(16)
C29 0.101(3) 0.079(2) 0.0586(19) 0.0341(16) 0.0396(17) 0.0483(19)
C30 0.0370(13) 0.0395(12) 0.0280(11) 0.0051(10) 0.0021(9) 0.0205(10)
C31 0.0384(13) 0.0480(14) 0.0351(13) 0.0073(11) 0.0048(10) 0.0199(11)
C32 0.0383(14) 0.0668(17) 0.0380(14) 0.0063(12) -0.0036(11) 0.0225(13)
C33 0.0498(16) 0.0678(17) 0.0338(13) 0.0122(12) 0.0015(11) 0.0305(14)
C34 0.0498(15) 0.0481(14) 0.0335(13) 0.0123(11) 0.0056(11) 0.0231(12)
C35 0.0407(13) 0.0399(13) 0.0338(12) 0.0060(10) 0.0015(10) 0.0193(11)
C36 0.0350(14) 0.0670(18) 0.0572(17) 0.0094(14) 0.0017(12) 0.0137(13)
C37 0.065(2) 0.106(3) 0.0488(17) 0.0295(17) -0.0065(14) 0.0327(18)
C38 0.0626(18) 0.0507(15) 0.0417(14) 0.0169(12) 0.0064(12) 0.0174(13)
C39 0.0379(13) 0.0343(12) 0.0350(12) 0.0048(10) 0.0029(10) 0.0173(10)
C40 0.0379(12) 0.0252(11) 0.0328(12) 0.0014(9) 0.0024(10) 0.0097(9)
C41 0.0382(13) 0.0278(11) 0.0277(12) 0.0020(9) -0.0033(9) 0.0078(10)
C42 0.0370(13) 0.0263(11) 0.0320(12) 0.0053(9) 0.0042(9) 0.0064(9)
C43 0.0321(12) 0.0293(11) 0.0344(12) 0.0025(9) 0.0005(9) 0.0075(9)
C44 0.0358(12) 0.0253(11) 0.0311(12) 0.0028(9) 0.0025(9) 0.0071(9)
C45 0.0364(13) 0.0293(11) 0.0271(11) 0.0026(9) 0.0040(9) 0.0088(10)
C46 0.078(2) 0.0485(16) 0.0566(17) 0.0143(13) -0.0023(14) 0.0271(15)
C47 0.104(3) 0.073(2) 0.072(2) 0.0307(18) -0.0065(19) 0.0346(19)
C48 0.104(3) 0.060(2) 0.087(2) 0.0134(17) -0.022(2) 0.0269(19)
C49 0.0329(12) 0.0290(11) 0.0326(12) 0.0083(9) 0.0034(9) 0.0042(9)
C50 0.0417(13) 0.0344(12) 0.0335(13) 0.0092(10) 0.0053(10) 0.0119(10)
C51 0.0621(17) 0.0461(14) 0.0288(13) 0.0053(11) 0.0033(11) 0.0179(13)
C52 0.0551(16) 0.0505(15) 0.0336(13) 0.0115(11) -0.0002(11) 0.0204(13)
C53 0.0404(13) 0.0392(13) 0.0398(14) 0.0112(11) 0.0035(10) 0.0151(11)
C54 0.0326(12) 0.0336(12) 0.0342(12) 0.0057(10) 0.0029(9) 0.0052(10)
C55 0.093(2) 0.0605(17) 0.0434(16) 0.0003(13) 0.0079(14) 0.0432(17)
C56 0.114(3) 0.092(2) 0.0398(16) 0.0031(15) -0.0158(16) 0.060(2)
C57 0.0438(15) 0.0489(15) 0.0592(17) 0.0032(13) -0.0017(12) 0.0200(12)
C58 0.0377(13) 0.0341(12) 0.0345(12) 0.0092(10) 0.0044(10) 0.0055(10)
C59 0.0309(12) 0.0379(12) 0.0303(12) 0.0062(10) 0.0074(9) 0.0071(10)
C60 0.0289(12) 0.0406(13) 0.0303(12) 0.0115(10) 0.0080(9) 0.0097(10)
C61 0.0309(12) 0.0386(13) 0.0320(12) 0.0094(10) 0.0113(9) 0.0121(10)
C62 0.0347(12) 0.0388(13) 0.0316(12) 0.0016(10) 0.0064(10) 0.0114(10)
C63 0.0375(13) 0.0422(13) 0.0300(12) 0.0054(10) 0.0064(10) 0.0157(10)
C64 0.0385(13) 0.0389(13) 0.0328(12) 0.0093(10) 0.0090(10) 0.0141(10)
C65 0.0365(14) 0.0564(16) 0.0461(15) 0.0122(12) 0.0031(11) 0.0139(12)
C66 0.0447(15) 0.0670(18) 0.0507(16) 0.0096(13) 0.0015(12) 0.0256(13)
C67 0.0451(17) 0.087(2) 0.074(2) 0.0069(17) -0.0026(14) 0.0216(16)
C68 0.0505(15) 0.0462(14) 0.0300(12) 0.0027(10) 0.0041(11) 0.0242(12)
C69 0.0568(17) 0.0593(16) 0.0338(14) 0.0086(12) 0.0073(12) 0.0211(14)
C70 0.081(2) 0.0664(18) 0.0342(14) 0.0114(13) 0.0112(14) 0.0377(17)
C71 0.075(2) 0.0712(18) 0.0317(14) -0.0016(13) -0.0040(13) 0.0459(17)
C72 0.0562(17) 0.0615(17) 0.0370(14) -0.0065(12) -0.0052(12) 0.0341(14)
C73 0.0542(16) 0.0459(14) 0.0350(13) 0.0000(11) 0.0016(11) 0.0254(12)
C74 0.071(3) 0.212(5) 0.086(3) -0.029(3) 0.016(2) 0.031(3)
C75 0.098(2) 0.101(2) 0.0406(16) 0.0045(16) -0.0058(15) 0.060(2)
C76 0.0533(18) 0.081(2) 0.0605(19) -0.0133(17) -0.0097(14) 0.0253(16)

loop_
_atom_type_symbol
_atom_type_description
_atom_type_scat_dispersion_real
_atom_type_scat_dispersion_imag
_atom_type_scat_source
C C 0.0033 0.0016 'International Tables Vol C Tables 4.2.6.8 and 6.1.1.4'
H H 0.0000 0.0000 'International Tables Vol C Tables 4.2.6.8 and 6.1.1.4'
O O 0.0106 0.0060 'International Tables Vol C Tables 4.2.6.8 and 6.1.1.4'
Cl Cl 0.1484 0.1585 'International Tables Vol C Tables 4.2.6.8 and 6.1.1.4'

loop_
_geom_angle_atom_site_label_1
_geom_angle_atom_site_label_2
_geom_angle_atom_site_label_3
_geom_angle
C60 O1 C65 112.08(16)
C69 O2 C74 116.4(3)
C72 O3 C76 117.5(2)
C41 O4 C46 111.27(17)
C50 O5 C55 117.72(18)
C53 O6 C57 118.00(18)
C22 O7 C27 111.51(15)
C31 O8 C36 116.68(18)
C34 O9 C38 117.38(18)
C3 O10 C8 112.57(15)
C15 O11 C19 118.61(19)
C12 O12 C17 117.63(18)
C61 C1 C2 111.48(17)
C7 C2 C3 118.52(19)
C7 C2 C1 120.64(19)
C3 C2 C1 120.70(19)
O10 C3 C2 119.27(18)
O10 C3 C4 119.10(18)
C2 C3 C4 121.59(19)
C5 C4 C3 117.65(19)
C5 C4 C20 121.27(19)
C3 C4 C20 121.05(18)
C4 C5 C6 122.36(19)
C7 C6 C5 118.10(19)
C7 C6 C11 122.46(18)
C5 C6 C11 119.43(18)
C2 C7 C6 121.50(19)
O10 C8 C9 109.18(19)
C8 C9 C10 112.4(2)
C12 C11 C16 117.9(2)
C12 C11 C6 122.0(2)
C16 C11 C6 119.94(19)
O12 C12 C13 123.20(19)
O12 C12 C11 116.69(19)
C13 C12 C11 120.0(2)
C14 C13 C12 121.7(2)
C13 C14 C15 118.4(2)
C13 C14 C18 121.7(2)
C15 C14 C18 119.8(2)
O11 C15 C16 124.8(2)
O11 C15 C14 114.8(2)
C16 C15 C14 120.4(2)
C15 C16 C11 121.5(2)
C21 C20 C4 111.89(16)
C26 C21 C22 117.92(18)
C26 C21 C20 121.81(19)
C22 C21 C20 120.18(18)
C23 C22 O7 118.92(18)
C23 C22 C21 121.67(18)
O7 C22 C21 119.40(17)
C24 C23 C22 117.66(19)
C24 C23 C39 121.33(18)
C22 C23 C39 120.98(18)
C25 C24 C23 122.49(19)
C24 C25 C26 118.24(19)
C24 C25 C30 119.78(18)
C26 C25 C30 121.93(19)
C21 C26 C25 121.5(2)
O7 C27 C28 110.01(19)
C27 C28 C29 111.4(2)
C31 C30 C35 118.2(2)
C31 C30 C25 122.98(19)
C35 C30 C25 118.74(19)
O8 C31 C32 123.0(2)
O8 C31 C30 116.93(19)
C32 C31 C30 120.0(2)
C33 C32 C31 121.6(2)
C32 C33 C34 118.3(2)
C32 C33 C37 121.3(2)
C34 C33 C37 120.5(2)
O9 C34 C35 124.7(2)
O9 C34 C33 115.0(2)
C35 C34 C33 120.4(2)
C34 C35 C30 121.5(2)
C23 C39 C40 111.59(17)
C45 C40 C41 118.0(2)
C45 C40 C39 121.36(19)
C41 C40 C39 120.50(19)
C42 C41 O4 118.84(18)
C42 C41 C40 122.12(19)
O4 C41 C40 119.02(19)
C41 C42 C43 117.40(19)
C41 C42 C58 121.22(19)
C43 C42 C58 121.4(2)
C42 C43 C44 122.4(2)
C43 C44 C45 118.09(19)
C43 C44 C49 119.45(19)
C45 C44 C49 122.45(19)
C40 C45 C44 121.58(19)
O4 C46 C47 108.9(2)
C48 C47 C46 115.3(3)
C54 C49 C50 117.72(20)
C54 C49 C44 120.12(19)
C50 C49 C44 122.05(19)
O5 C50 C51 123.7(2)
O5 C50 C49 116.01(19)
C51 C50 C49 120.2(2)
C50 C51 C52 121.6(2)
C53 C52 C51 118.5(2)
C53 C52 C56 120.3(2)
C51 C52 C56 121.3(2)
O6 C53 C52 115.4(2)
O6 C53 C54 124.2(2)
C52 C53 C54 120.4(2)
C53 C54 C49 121.6(2)
C59 C58 C42 112.71(17)
C64 C59 C60 117.8(2)
C64 C59 C58 121.6(2)
C60 C59 C58 120.48(19)
O1 C60 C59 119.17(19)
O1 C60 C61 118.97(19)
C59 C60 C61 121.8(2)
C62 C61 C60 117.8(2)
C62 C61 C1 121.5(2)
C60 C61 C1 120.52(19)
C61 C62 C63 122.0(2)
C64 C63 C62 118.4(2)
C64 C63 C68 121.9(2)
C62 C63 C68 119.6(2)
C63 C64 C59 121.8(2)
O1 C65 C66 108.50(19)
C65 C66 C67 111.5(2)
C73 C68 C69 117.6(2)
C73 C68 C63 119.9(2)
C69 C68 C63 122.4(2)
O2 C69 C70 118.8(2)
O2 C69 C68 121.2(2)
C70 C69 C68 120.0(3)
C71 C70 C69 122.2(3)
C70 C71 C72 118.0(2)
C70 C71 C75 122.0(3)
C72 C71 C75 120.0(3)
O3 C72 C73 124.7(3)
O3 C72 C71 115.1(2)
C73 C72 C71 120.1(3)
C72 C73 C68 122.0(2)

loop_
_geom_bond_atom_site_label_1
_geom_bond_atom_site_label_2
_geom_bond_distance
O1 C60 1.386(2)
O1 C65 1.422(3)
O2 C69 1.384(3)
O2 C74 1.408(5)
O3 C72 1.371(3)
O3 C76 1.410(4)
O4 C41 1.392(2)
O4 C46 1.426(3)
O5 C50 1.378(3)
O5 C55 1.422(3)
O6 C53 1.380(3)
O6 C57 1.411(3)
O7 C22 1.394(2)
O7 C27 1.434(3)
O8 C31 1.377(3)
O8 C36 1.416(3)
O9 C34 1.371(3)
O9 C38 1.421(3)
O10 C3 1.389(2)
O10 C8 1.433(3)
O11 C15 1.375(3)
O11 C19 1.410(3)
O12 C12 1.377(3)
O12 C17 1.421(3)
C1 C61 1.515(3)
C1 C2 1.518(3)
C2 C7 1.389(3)
C2 C3 1.396(3)
C3 C4 1.395(3)
C4 C5 1.389(3)
C4 C20 1.517(3)
C5 C6 1.393(3)
C6 C7 1.391(3)
C6 C11 1.493(3)
C8 C9 1.496(3)
C9 C10 1.521(4)
C11 C12 1.397(3)
C11 C16 1.399(3)
C12 C13 1.388(3)
C13 C14 1.385(4)
C14 C15 1.389(3)
C14 C18 1.507(4)
C15 C16 1.383(3)
C20 C21 1.516(3)
C21 C26 1.389(3)
C21 C22 1.401(3)
C22 C23 1.393(3)
C23 C24 1.385(3)
C23 C39 1.515(3)
C24 C25 1.382(3)
C25 C26 1.394(3)
C25 C30 1.499(3)
C27 C28 1.496(3)
C28 C29 1.524(4)
C30 C31 1.394(3)
C30 C35 1.397(3)
C31 C32 1.393(3)
C32 C33 1.391(4)
C33 C34 1.391(4)
C33 C37 1.511(3)
C34 C35 1.387(3)
C39 C40 1.516(3)
C40 C45 1.387(3)
C40 C41 1.402(3)
C41 C42 1.387(3)
C42 C43 1.390(3)
C42 C58 1.518(3)
C43 C44 1.392(3)
C44 C45 1.393(3)
C44 C49 1.485(3)
C46 C47 1.478(4)
C47 C48 1.457(4)
C49 C54 1.393(3)
C49 C50 1.403(3)
C50 C51 1.382(3)
C51 C52 1.391(3)
C52 C53 1.381(3)
C52 C56 1.515(3)
C53 C54 1.389(3)
C58 C59 1.515(3)
C59 C64 1.394(3)
C59 C60 1.396(3)
C60 C61 1.399(3)
C61 C62 1.389(3)
C62 C63 1.391(3)
C63 C64 1.389(3)
C63 C68 1.493(3)
C65 C66 1.504(3)
C66 C67 1.505(4)
C68 C73 1.389(3)
C68 C69 1.395(3)
C69 C70 1.394(4)
C70 C71 1.372(4)
C71 C72 1.399(4)
C71 C75 1.515(4)
C72 C73 1.383(3)

loop_
_geom_torsion_atom_site_label_1
_geom_torsion_atom_site_label_2
_geom_torsion_atom_site_label_3
_geom_torsion_atom_site_label_4
_geom_torsion
C61 C1 C2 C7 110.7(2)
C61 C1 C2 C3 -64.9(3)
C8 O10 C3 C2 -91.5(2)
C8 O10 C3 C4 90.6(2)
C7 C2 C3 O10 176.30(18)
C1 C2 C3 O10 -7.9(3)
C7 C2 C3 C4 -5.9(3)
C1 C2 C3 C4 169.88(19)
O10 C3 C4 C5 -177.05(17)
C2 C3 C4 C5 5.1(3)
O10 C3 C4 C20 5.1(3)
C2 C3 C4 C20 -172.70(18)
C3 C4 C5 C6 -0.7(3)
C20 C4 C5 C6 177.14(18)
C4 C5 C6 C7 -2.8(3)
C4 C5 C6 C11 178.30(19)
C3 C2 C7 C6 2.2(3)
C1 C2 C7 C6 -173.59(19)
C5 C6 C7 C2 2.1(3)
C11 C6 C7 C2 -179.10(19)
C3 O10 C8 C9 -179.66(19)
O10 C8 C9 C10 -179.1(2)
C7 C6 C11 C12 54.6(3)
C5 C6 C11 C12 -126.6(2)
C7 C6 C11 C16 -129.9(2)
C5 C6 C11 C16 48.9(3)
C17 O12 C12 C13 -2.8(3)
C17 O12 C12 C11 173.9(2)
C16 C11 C12 O12 -178.50(18)
C6 C11 C12 O12 -2.9(3)
C16 C11 C12 C13 -1.7(3)
C6 C11 C12 C13 173.9(2)
O12 C12 C13 C14 177.9(2)
C11 C12 C13 C14 1.3(4)
C12 C13 C14 C15 0.2(4)
C12 C13 C14 C18 -179.6(3)
C19 O11 C15 C16 -3.5(3)
C19 O11 C15 C14 177.5(2)
C13 C14 C15 O11 177.8(2)
C18 C14 C15 O11 -2.4(4)
C13 C14 C15 C16 -1.2(4)
C18 C14 C15 C16 178.6(3)
O11 C15 C16 C11 -178.1(2)
C14 C15 C16 C11 0.8(3)
C12 C11 C16 C15 0.6(3)
C6 C11 C16 C15 -175.1(2)
C5 C4 C20 C21 -106.9(2)
C3 C4 C20 C21 70.8(2)
C4 C20 C21 C26 -112.2(2)
C4 C20 C21 C22 64.4(2)
C27 O7 C22 C23 -98.3(2)
C27 O7 C22 C21 82.7(2)
C26 C21 C22 C23 8.1(3)
C20 C21 C22 C23 -168.66(18)
C26 C21 C22 O7 -172.93(17)
C20 C21 C22 O7 10.3(3)
O7 C22 C23 C24 174.29(17)
C21 C22 C23 C24 -6.7(3)
O7 C22 C23 C39 -7.8(3)
C21 C22 C23 C39 171.16(18)
C22 C23 C24 C25 0.5(3)
C39 C23 C24 C25 -177.39(19)
C23 C24 C25 C26 4.1(3)
C23 C24 C25 C30 -178.42(19)
C22 C21 C26 C25 -3.3(3)
C20 C21 C26 C25 173.41(19)
C24 C25 C26 C21 -2.6(3)
C30 C25 C26 C21 179.94(19)
C22 O7 C27 C28 -177.1(2)
O7 C27 C28 C29 175.1(2)
C24 C25 C30 C31 126.2(2)
C26 C25 C30 C31 -56.4(3)
C24 C25 C30 C35 -50.1(3)
C26 C25 C30 C35 127.3(2)
C36 O8 C31 C32 0.3(3)
C36 O8 C31 C30 -179.1(2)
C35 C30 C31 O8 178.17(19)
C25 C30 C31 O8 1.8(3)
C35 C30 C31 C32 -1.2(3)
C25 C30 C31 C32 -177.6(2)
O8 C31 C32 C33 -178.5(2)
C30 C31 C32 C33 0.9(4)
C31 C32 C33 C34 -0.5(4)
C31 C32 C33 C37 -179.1(2)
C38 O9 C34 C35 4.2(3)
C38 O9 C34 C33 -176.7(2)
C32 C33 C34 O9 -178.5(2)
C37 C33 C34 O9 0.0(4)
C32 C33 C34 C35 0.6(4)
C37 C33 C34 C35 179.1(2)
O9 C34 C35 C30 178.0(2)
C33 C34 C35 C30 -1.0(3)
C31 C30 C35 C34 1.3(3)
C25 C30 C35 C34 177.9(2)
C24 C23 C39 C40 108.6(2)
C22 C23 C39 C40 -69.2(2)
C23 C39 C40 C45 112.8(2)
C23 C39 C40 C41 -63.1(2)
C46 O4 C41 C42 90.1(2)
C46 O4 C41 C40 -91.2(2)
C45 C40 C41 C42 -6.5(3)
C39 C40 C41 C42 169.55(19)
C45 C40 C41 O4 174.91(18)
C39 C40 C41 O4 -9.1(3)
O4 C41 C42 C43 -175.27(18)
C40 C41 C42 C43 6.1(3)
O4 C41 C42 C58 6.0(3)
C40 C41 C42 C58 -172.66(19)
C41 C42 C43 C44 -1.0(3)
C58 C42 C43 C44 177.80(19)
C42 C43 C44 C45 -3.6(3)
C42 C43 C44 C49 177.54(19)
C41 C40 C45 C44 1.6(3)
C39 C40 C45 C44 -174.35(18)
C43 C44 C45 C40 3.2(3)
C49 C44 C45 C40 -177.95(19)
C41 O4 C46 C47 -175.6(2)
O4 C46 C47 C48 -179.0(3)
C43 C44 C49 C54 50.7(3)
C45 C44 C49 C54 -128.2(2)
C43 C44 C49 C50 -125.5(2)
C45 C44 C49 C50 55.7(3)
C55 O5 C50 C51 -1.0(3)
C55 O5 C50 C49 176.1(2)
C54 C49 C50 O5 -178.94(18)
C44 C49 C50 O5 -2.7(3)
C54 C49 C50 C51 -1.8(3)
C44 C49 C50 C51 174.4(2)
O5 C50 C51 C52 178.4(2)
C49 C50 C51 C52 1.5(4)
C50 C51 C52 C53 0.3(4)
C50 C51 C52 C56 -179.5(3)
C57 O6 C53 C52 175.5(2)
C57 O6 C53 C54 -5.2(3)
C51 C52 C53 O6 177.7(2)
C56 C52 C53 O6 -2.5(4)
C51 C52 C53 C54 -1.6(4)
C56 C52 C53 C54 178.1(2)
O6 C53 C54 C49 -178.0(2)
C52 C53 C54 C49 1.3(3)
C50 C49 C54 C53 0.5(3)
C44 C49 C54 C53 -175.8(2)
C41 C42 C58 C59 69.5(3)
C43 C42 C58 C59 -109.2(2)
C42 C58 C59 C64 -112.6(2)
C42 C58 C59 C60 64.0(3)
C65 O1 C60 C59 85.7(2)
C65 O1 C60 C61 -95.7(2)
C64 C59 C60 O1 -175.36(18)
C58 C59 C60 O1 8.0(3)
C64 C59 C60 C61 6.2(3)
C58 C59 C60 C61 -170.51(19)
O1 C60 C61 C62 176.59(18)
C59 C60 C61 C62 -4.9(3)
O1 C60 C61 C1 -7.7(3)
C59 C60 C61 C1 170.76(19)
C2 C1 C61 C62 109.0(2)
C2 C1 C61 C60 -66.5(3)
C60 C61 C62 C63 -0.4(3)
C1 C61 C62 C63 -176.1(2)
C61 C62 C63 C64 4.3(3)
C61 C62 C63 C68 -178.8(2)
C62 C63 C64 C59 -3.0(3)
C68 C63 C64 C59 -179.8(2)
C60 C59 C64 C63 -2.1(3)
C58 C59 C64 C63 174.5(2)
C60 O1 C65 C66 -177.2(2)
O1 C65 C66 C67 178.3(2)
C64 C63 C68 C73 124.5(2)
C62 C63 C68 C73 -52.4(3)
C64 C63 C68 C69 -55.4(3)
C62 C63 C68 C69 127.8(2)
C74 O2 C69 C70 105.7(3)
C74 O2 C69 C68 -75.5(3)
C73 C68 C69 O2 179.9(2)
C63 C68 C69 O2 -0.2(4)
C73 C68 C69 C70 -1.4(4)
C63 C68 C69 C70 178.5(2)
O2 C69 C70 C71 178.2(2)
C68 C69 C70 C71 -0.6(4)
C69 C70 C71 C72 2.3(4)
C69 C70 C71 C75 -176.6(2)
C76 O3 C72 C73 3.7(3)
C76 O3 C72 C71 -178.5(2)
C70 C71 C72 O3 -179.9(2)
C75 C71 C72 O3 -1.0(3)
C70 C71 C72 C73 -2.0(4)
C75 C71 C72 C73 176.9(2)
O3 C72 C73 C68 177.8(2)
C71 C72 C73 C68 0.1(4)
C69 C68 C73 C72 1.6(3)
C63 C68 C73 C72 -178.3(2)

loop_
_cod_related_entry_id
_cod_related_entry_database
_cod_related_entry_code
1 ChemSpider 30660476
